data_4312613
loop_
_publ_author_name
'Cristina Ca\~nada-Vilalta'
'Ted A. O'Brien'
'Maren Pink'
'Ernest R. Davidson'
'George Christou'

_publ_section_title
;
 Methanolysis and Phenolysis Routes to Fe6, Fe8, and Fe10 Complexes and
 Their Magnetic Properties: A New Type of Fe8 Ferric Wheel
;
_journal_name_full 'Inorganic Chemistry'
_journal_page_first 7819
_journal_page_last 7829
_journal_paper_doi 10.1021/ic034706g
_journal_volume 42
_journal_year 2003
_chemical_formula_moiety 'C132 H104 Fe8 O36, 3 (C H Cl3), H2 O'
_chemical_formula_sum 'C135 H109 Cl9 Fe8 O37'
_chemical_formula_weight 3089.07
_chemical_name_systematic
;
  ?
;
_space_group_IT_number 14
_symmetry_cell_setting monoclinic
_symmetry_space_group_name_Hall '-P 2ybc'
_symmetry_space_group_name_H-M 'P 1 21/c 1'
_atom_sites_solution_hydrogens geom
_atom_sites_solution_primary direct
_atom_sites_solution_secondary difmap
_audit_creation_method SHELXL-97
_cell_angle_alpha 90.00
_cell_angle_beta 100.780(3)
_cell_angle_gamma 90.00
_cell_formula_units_Z 2
_cell_length_a 13.3295(17)
_cell_length_b 21.096(3)
_cell_length_c 25.189(3)
_cell_measurement_reflns_used 3570
_cell_measurement_temperature 120(2)
_cell_measurement_theta_max 24.11
_cell_measurement_theta_min 2.47
_cell_volume 6958.1(16)
_computing_cell_refinement 'SAINT (Bruker, 1999)'
_computing_data_collection 'SMART (Bruker, 1999)'
_computing_data_reduction 'SAINT (Bruker, 1999)'
_computing_molecular_graphics 'XTEL (local library)'
_computing_publication_material 'XCIF (Bruker, 1999), XTEL (local library)'
_computing_structure_refinement 'SHELXL-97 (Sheldrick, 1997)'
_computing_structure_solution 'SIR-92 (Alatomare et al., 1993)'
_diffrn_ambient_temperature 120(2)
_diffrn_detector 'CCD area detector'
_diffrn_detector_area_resol_mean 44.52
_diffrn_detector_type 'Bruker SMART 6000'
_diffrn_measured_fraction_theta_full 0.993
_diffrn_measured_fraction_theta_max 0.993
_diffrn_measurement_details '0.30 degree frames measured for 60 seconds each'
_diffrn_measurement_device 'three-circle goniometer with fixed chi'
_diffrn_measurement_device_type 'Bruker Platform goniometer'
_diffrn_measurement_method \w-scans
_diffrn_radiation_monochromator graphite
_diffrn_radiation_source 'fine-focus sealed tube'
_diffrn_radiation_type MoK\a
_diffrn_radiation_wavelength 0.71073
_diffrn_reflns_av_R_equivalents 0.1834
_diffrn_reflns_av_sigmaI/netI 0.2134
_diffrn_reflns_limit_h_max 15
_diffrn_reflns_limit_h_min -14
_diffrn_reflns_limit_k_max 24
_diffrn_reflns_limit_k_min -25
_diffrn_reflns_limit_l_max 30
_diffrn_reflns_limit_l_min -20
_diffrn_reflns_number 35370
_diffrn_reflns_theta_full 25.12
_diffrn_reflns_theta_max 25.12
_diffrn_reflns_theta_min 2.10
_exptl_absorpt_coefficient_mu 1.059
_exptl_absorpt_correction_T_max 0.9791
_exptl_absorpt_correction_T_min 0.9015
_exptl_absorpt_correction_type multi-scan
_exptl_absorpt_process_details 'SADABS, R. Blessing (1995)'
_exptl_crystal_colour red
_exptl_crystal_density_diffrn 1.474
_exptl_crystal_density_method 'not measured'
_exptl_crystal_description needle
_exptl_crystal_F_000 3152
_exptl_crystal_size_max 0.10
_exptl_crystal_size_mid 0.03
_exptl_crystal_size_min 0.02
_refine_diff_density_max 1.599
_refine_diff_density_min -1.047
_refine_diff_density_rms 0.148
_refine_ls_extinction_method none
_refine_ls_goodness_of_fit_ref 0.978
_refine_ls_hydrogen_treatment mixed
_refine_ls_matrix_type full
_refine_ls_number_parameters 869
_refine_ls_number_reflns 12328
_refine_ls_number_restraints 18
_refine_ls_restrained_S_all 0.981
_refine_ls_R_factor_all 0.1899
_refine_ls_R_factor_gt 0.0860
_refine_ls_shift/su_max 0.002
_refine_ls_shift/su_mean 0.000
_refine_ls_structure_factor_coef Fsqd
_refine_ls_weighting_details 'calc w=1/[\s^2^(Fo^2^)+(0.1229P)^2^+0.0000P] where P=(Fo^2^+2Fc^2^)/3'
_refine_ls_weighting_scheme calc
_refine_ls_wR_factor_gt 0.2068
_refine_ls_wR_factor_ref 0.2613
_reflns_number_gt 5880
_reflns_number_total 12328
_reflns_threshold_expression >2sigma(I)
_cod_data_source_file ic034706gsi20030918_111705_3.cif
_cod_data_source_block 02085
_cod_depositor_comments
;
The following automatic conversions were performed:

'_exptl_absorpt_correction_type' tag value 'multi-scans' was replaced
with 'multi-scan' value.

Automatic conversion script
Id: cif_fix_values 1646 2011-03-28 12:23:43Z adriana 
;
_cod_original_cell_volume 6958.2(16)
_cod_database_code 4312613

loop_
_symmetry_equiv_pos_as_xyz
'x, y, z'
'-x, y+1/2, -z+1/2'
'-x, -y, -z'
'x, -y-1/2, z-1/2'

loop_
_atom_site_label
_atom_site_type_symbol
_atom_site_fract_x
_atom_site_fract_y
_atom_site_fract_z
_atom_site_U_iso_or_equiv
_atom_site_adp_type
_atom_site_occupancy
_atom_site_symmetry_multiplicity
_atom_site_calc_flag
_atom_site_refinement_flags
_atom_site_disorder_assembly
_atom_site_disorder_group
Fe1 Fe 0.12396(10) 0.39026(6) 0.14144(5) 0.0181(3) Uani 1 1 d . . .
Fe2 Fe 0.04540(10) 0.30272(6) 0.02542(5) 0.0181(3) Uani 1 1 d . . .
Fe3 Fe -0.05747(10) 0.32986(6) -0.09315(5) 0.0182(3) Uani 1 1 d . . .
Fe4 Fe -0.14249(10) 0.46515(6) -0.16368(5) 0.0193(3) Uani 1 1 d . . .
O1 O 0.0664(5) 0.3847(3) 0.0634(2) 0.0213(15) Uani 1 1 d . . .
H1A H 0.0496 0.4199 0.0451 0.026 Uiso 1 1 calc R . .
O2 O -0.0811(4) 0.4220(3) -0.0957(2) 0.0187(14) Uani 1 1 d . . .
H2A H -0.0640 0.4445 -0.0659 0.022 Uiso 1 1 calc R . .
O3 O 0.0212(5) 0.3277(3) 0.1571(3) 0.0231(15) Uani 1 1 d . . .
O4 O -0.0102(5) 0.2643(3) 0.0851(3) 0.0223(15) Uani 1 1 d . . .
O5 O 0.2333(5) 0.3270(3) 0.1348(3) 0.0220(15) Uani 1 1 d . . .
O6 O 0.1897(5) 0.2788(3) 0.0545(3) 0.0275(16) Uani 1 1 d . . .
O7 O 0.0363(5) 0.2151(3) -0.0086(3) 0.0257(16) Uani 1 1 d . . .
O8 O -0.0385(5) 0.2350(3) -0.0947(2) 0.0197(15) Uani 1 1 d . . .
O9 O -0.1989(5) 0.3154(3) -0.1341(3) 0.0219(15) Uani 1 1 d . . .
O10 O -0.2618(5) 0.4057(3) -0.1731(3) 0.0265(16) Uani 1 1 d . . .
O11 O 0.0031(5) 0.3308(3) -0.1594(3) 0.0225(15) Uani 1 1 d . . .
O12 O -0.0608(5) 0.4157(3) -0.2062(3) 0.0237(16) Uani 1 1 d . . .
O13 O -0.2108(5) 0.5033(3) -0.2348(3) 0.0211(15) Uani 1 1 d . . .
O14 O -0.1861(5) 0.6082(3) -0.2223(3) 0.0215(15) Uani 1 1 d . . .
O15 O -0.0918(4) 0.3249(3) -0.0182(2) 0.0194(14) Uani 1 1 d . . .
O16 O 0.0791(4) 0.3383(3) -0.0436(2) 0.0178(14) Uani 1 1 d . . .
O17 O -0.2085(4) 0.5338(3) -0.1269(2) 0.0193(14) Uani 1 1 d . . .
O18 O -0.0369(4) 0.5351(3) -0.1524(3) 0.0208(15) Uani 1 1 d . . .
C1 C -0.0212(6) 0.2801(4) 0.1318(4) 0.015(2) Uani 1 1 d . . .
C2 C -0.0928(7) 0.2415(4) 0.1572(4) 0.019(2) Uani 1 1 d . . .
C3 C -0.1255(7) 0.2631(5) 0.2034(4) 0.026(2) Uani 1 1 d . . .
H3 H -0.1040 0.3035 0.2179 0.031 Uiso 1 1 calc R . .
C4 C -0.1895(8) 0.2261(5) 0.2285(4) 0.032(3) Uani 1 1 d . . .
H4 H -0.2126 0.2408 0.2597 0.039 Uiso 1 1 calc R . .
C5 C -0.2188(7) 0.1662(5) 0.2061(4) 0.029(3) Uani 1 1 d . . .
H5 H -0.2616 0.1399 0.2229 0.035 Uiso 1 1 calc R . .
C6 C -0.1872(8) 0.1452(5) 0.1610(5) 0.034(3) Uani 1 1 d . . .
H6 H -0.2081 0.1048 0.1464 0.041 Uiso 1 1 calc R . .
C7 C -0.1248(8) 0.1828(5) 0.1366(4) 0.031(3) Uani 1 1 d . . .
H7 H -0.1032 0.1680 0.1050 0.038 Uiso 1 1 calc R . .
C8 C 0.2522(7) 0.2932(4) 0.0976(4) 0.022(2) Uani 1 1 d . . .
C9 C 0.3551(7) 0.2639(5) 0.1032(4) 0.029(2) Uani 1 1 d . . .
C10 C 0.4241(8) 0.2684(5) 0.1513(4) 0.036(3) Uani 1 1 d . . .
H10 H 0.4064 0.2899 0.1814 0.043 Uiso 1 1 calc R . .
C11 C 0.5217(9) 0.2405(6) 0.1550(6) 0.054(4) Uani 1 1 d . . .
H11 H 0.5710 0.2447 0.1873 0.064 Uiso 1 1 calc R . .
C12 C 0.5451(10) 0.2077(7) 0.1126(5) 0.056(4) Uani 1 1 d . . .
H12 H 0.6102 0.1882 0.1160 0.067 Uiso 1 1 calc R . .
C13 C 0.4769(9) 0.2024(7) 0.0653(6) 0.057(4) Uani 1 1 d . . .
H13 H 0.4956 0.1800 0.0359 0.069 Uiso 1 1 calc R . .
C14 C 0.3804(8) 0.2293(6) 0.0593(5) 0.042(3) Uani 1 1 d . . .
H14 H 0.3324 0.2246 0.0266 0.051 Uiso 1 1 calc R . .
C15 C 0.0060(7) 0.1984(4) -0.0573(4) 0.022(2) Uani 1 1 d . . .
C16 C 0.0211(7) 0.1320(5) -0.0702(4) 0.027(2) Uani 1 1 d . . .
C17 C 0.0666(9) 0.0902(5) -0.0331(5) 0.040(3) Uani 1 1 d . . .
H17 H 0.0854 0.1043 0.0032 0.049 Uiso 1 1 calc R . .
C18 C 0.0876(12) 0.0285(6) -0.0445(6) 0.062(4) Uani 1 1 d . . .
H18 H 0.1224 0.0016 -0.0168 0.075 Uiso 1 1 calc R . .
C19 C 0.0583(11) 0.0063(6) -0.0957(7) 0.065(4) Uani 1 1 d . . .
H19 H 0.0689 -0.0368 -0.1039 0.077 Uiso 1 1 calc R . .
C20 C 0.0115(11) 0.0486(6) -0.1366(6) 0.061(4) Uani 1 1 d . . .
H20 H -0.0076 0.0344 -0.1729 0.073 Uiso 1 1 calc R . .
C21 C -0.0060(9) 0.1107(5) -0.1235(5) 0.039(3) Uani 1 1 d . . .
H21 H -0.0369 0.1392 -0.1510 0.047 Uiso 1 1 calc R . .
C22 C -0.2709(7) 0.3487(4) -0.1595(4) 0.020(2) Uani 1 1 d . . .
C23 C -0.3720(7) 0.3182(5) -0.1762(4) 0.025(2) Uani 1 1 d . . .
C24 C -0.3812(8) 0.2543(5) -0.1710(5) 0.037(3) Uani 1 1 d . . .
H24 H -0.3232 0.2296 -0.1561 0.044 Uiso 1 1 calc R . .
C25 C -0.4766(9) 0.2249(6) -0.1875(5) 0.044(3) Uani 1 1 d . . .
H25 H -0.4830 0.1802 -0.1851 0.053 Uiso 1 1 calc R . .
C26 C -0.5607(9) 0.2617(7) -0.2074(5) 0.056(4) Uani 1 1 d . . .
H26 H -0.6256 0.2422 -0.2178 0.067 Uiso 1 1 calc R . .
C27 C -0.5517(8) 0.3258(6) -0.2124(5) 0.043(3) Uani 1 1 d . . .
H27 H -0.6102 0.3508 -0.2260 0.051 Uiso 1 1 calc R . .
C28 C -0.4572(8) 0.3539(5) -0.1976(4) 0.033(3) Uani 1 1 d . . .
H28 H -0.4505 0.3983 -0.2020 0.040 Uiso 1 1 calc R . .
C29 C -0.0022(7) 0.3681(4) -0.1996(4) 0.021(2) Uani 1 1 d . . .
C30 C 0.0621(7) 0.3534(4) -0.2400(4) 0.020(2) Uani 1 1 d . . .
C31 C 0.1123(7) 0.2972(5) -0.2397(4) 0.024(2) Uani 1 1 d . . .
H31 H 0.1070 0.2668 -0.2125 0.028 Uiso 1 1 calc R . .
C32 C 0.1706(7) 0.2834(5) -0.2781(4) 0.031(3) Uani 1 1 d . . .
H32 H 0.2027 0.2432 -0.2782 0.038 Uiso 1 1 calc R . .
C33 C 0.1823(9) 0.3280(5) -0.3161(5) 0.039(3) Uani 1 1 d . . .
H33 H 0.2237 0.3196 -0.3422 0.047 Uiso 1 1 calc R . .
C34 C 0.1320(11) 0.3860(6) -0.3157(5) 0.054(4) Uani 1 1 d . . .
H34 H 0.1404 0.4171 -0.3417 0.065 Uiso 1 1 calc R . .
C35 C 0.0709(9) 0.3995(5) -0.2789(4) 0.034(3) Uani 1 1 d . . .
H35 H 0.0358 0.4388 -0.2798 0.041 Uiso 1 1 calc R . .
C36 C -0.2169(7) 0.5606(5) -0.2510(4) 0.024(2) Uani 1 1 d . . .
C37 C -0.2669(7) 0.5723(4) -0.3088(4) 0.022(2) Uani 1 1 d . . .
C38 C -0.3326(10) 0.5277(6) -0.3359(5) 0.048(3) Uani 1 1 d . . .
H38 H -0.3459 0.4899 -0.3180 0.057 Uiso 1 1 calc R . .
C39 C -0.3798(13) 0.5375(6) -0.3895(5) 0.068(5) Uani 1 1 d . . .
H39 H -0.4291 0.5083 -0.4072 0.082 Uiso 1 1 calc R . .
C40 C -0.3540(11) 0.5905(6) -0.4166(5) 0.056(4) Uani 1 1 d . . .
H40 H -0.3824 0.5962 -0.4538 0.067 Uiso 1 1 calc R . .
C41 C -0.2885(10) 0.6341(6) -0.3902(5) 0.050(3) Uani 1 1 d . . .
H41 H -0.2720 0.6706 -0.4089 0.060 Uiso 1 1 calc R . .
C42 C -0.2449(9) 0.6257(5) -0.3356(4) 0.038(3) Uani 1 1 d . . .
H42 H -0.2002 0.6569 -0.3171 0.046 Uiso 1 1 calc R . .
C43 C -0.1826(7) 0.3309(5) 0.0002(4) 0.027(2) Uani 1 1 d . . .
C44 C -0.1861(8) 0.3711(5) 0.0448(5) 0.034(3) Uani 1 1 d . . .
H44 H -0.1271 0.3943 0.0609 0.040 Uiso 1 1 calc R . .
C45 C -0.2758(8) 0.3768(5) 0.0651(5) 0.042(3) Uani 1 1 d . . .
H45 H -0.2781 0.4036 0.0952 0.050 Uiso 1 1 calc R . .
C46 C -0.3626(9) 0.3430(5) 0.0410(5) 0.045(3) Uani 1 1 d . . .
H46 H -0.4236 0.3465 0.0552 0.054 Uiso 1 1 calc R . .
C47 C -0.3607(8) 0.3052(5) -0.0025(5) 0.037(3) Uani 1 1 d . . .
H47 H -0.4202 0.2826 -0.0187 0.044 Uiso 1 1 calc R . .
C48 C -0.2693(7) 0.2995(5) -0.0237(4) 0.029(2) Uani 1 1 d . . .
H48 H -0.2685 0.2738 -0.0545 0.035 Uiso 1 1 calc R . .
C49 C 0.1784(7) 0.3419(4) -0.0534(4) 0.018(2) Uani 1 1 d . . .
C50 C 0.2472(7) 0.3839(5) -0.0239(4) 0.033(3) Uani 1 1 d . . .
H50 H 0.2264 0.4110 0.0022 0.040 Uiso 1 1 calc R . .
C51 C 0.3450(8) 0.3860(6) -0.0328(5) 0.040(3) Uani 1 1 d . . .
H51 H 0.3923 0.4147 -0.0126 0.048 Uiso 1 1 calc R . .
C52 C 0.3765(8) 0.3469(6) -0.0708(5) 0.039(3) Uani 1 1 d . . .
H52 H 0.4447 0.3491 -0.0767 0.047 Uiso 1 1 calc R . .
C53 C 0.3101(8) 0.3058(6) -0.0991(5) 0.041(3) Uani 1 1 d . . .
H53 H 0.3305 0.2796 -0.1258 0.049 Uiso 1 1 calc R . .
C54 C 0.2090(8) 0.3019(5) -0.0887(5) 0.034(3) Uani 1 1 d . . .
H54 H 0.1631 0.2710 -0.1068 0.041 Uiso 1 1 calc R . .
C55 C -0.3058(7) 0.5283(4) -0.1152(4) 0.019(2) Uani 1 1 d . . .
C56 C -0.3881(8) 0.5614(5) -0.1442(5) 0.038(3) Uani 1 1 d . . .
H56 H -0.3777 0.5898 -0.1719 0.046 Uiso 1 1 calc R . .
C57 C -0.4840(8) 0.5537(6) -0.1333(6) 0.051(4) Uani 1 1 d . . .
H57 H -0.5404 0.5748 -0.1547 0.061 Uiso 1 1 calc R . .
C58 C -0.4990(8) 0.5151(6) -0.0912(5) 0.044(3) Uani 1 1 d . . .
H58 H -0.5642 0.5131 -0.0811 0.053 Uiso 1 1 calc R . .
C59 C -0.4187(9) 0.4793(5) -0.0638(5) 0.039(3) Uani 1 1 d . . .
H59 H -0.4296 0.4496 -0.0372 0.047 Uiso 1 1 calc R . .
C60 C -0.3226(8) 0.4873(5) -0.0757(4) 0.033(3) Uani 1 1 d . . .
H60 H -0.2670 0.4639 -0.0561 0.040 Uiso 1 1 calc R . .
C61 C 0.0561(7) 0.5292(5) -0.1681(4) 0.025(2) Uani 1 1 d . . .
C62 C 0.1278(7) 0.4859(5) -0.1396(4) 0.029(2) Uani 1 1 d . . .
H62 H 0.1122 0.4620 -0.1102 0.035 Uiso 1 1 calc R . .
C63 C 0.2209(9) 0.4793(5) -0.1556(5) 0.038(3) Uani 1 1 d . . .
H63 H 0.2702 0.4511 -0.1363 0.045 Uiso 1 1 calc R . .
C64 C 0.2443(9) 0.5126(6) -0.1989(5) 0.046(3) Uani 1 1 d . . .
H64 H 0.3074 0.5058 -0.2104 0.055 Uiso 1 1 calc R . .
C65 C 0.1730(9) 0.5566(5) -0.2255(5) 0.038(3) Uani 1 1 d . . .
H65 H 0.1903 0.5823 -0.2535 0.046 Uiso 1 1 calc R . .
C66 C 0.0786(8) 0.5630(5) -0.2117(4) 0.028(2) Uani 1 1 d . . .
H66 H 0.0290 0.5905 -0.2318 0.034 Uiso 1 1 calc R . .
O1S O 0.0431(11) 0.5025(7) -0.0110(6) 0.036(4) Uani 0.50 1 d P . .
H1OA H 0.0520 0.4640 -0.0187 0.043 Uiso 0.50 1 d PR . .
H1OB H -0.0105 0.5001 0.0026 0.043 Uiso 0.50 1 d PR . .
Cl1 Cl 0.3978(3) 0.84993(18) 0.06085(17) 0.0712(11) Uani 1 1 d D . .
Cl2 Cl 0.1834(3) 0.8655(2) 0.0159(2) 0.0881(14) Uani 1 1 d D . .
Cl3 Cl 0.3330(4) 0.9271(2) -0.0339(2) 0.0881(14) Uani 1 1 d D . .
C1S C 0.3051(7) 0.8615(7) 0.0021(5) 0.070(4) Uani 1 1 d D . .
H1S H 0.3074 0.8236 -0.0215 0.084 Uiso 1 1 calc R . .
Cl4 Cl 0.4133(8) 0.0737(4) 0.1494(5) 0.114(4) Uani 0.50 1 d PD . .
Cl5 Cl 0.2793(9) -0.0343(6) 0.1386(6) 0.161(7) Uani 0.50 1 d PD . .
Cl6 Cl 0.4476(12) -0.0281(6) 0.2199(6) 0.167(7) Uani 0.50 1 d PD . .
C2S C 0.358(2) 0.0154(11) 0.1795(11) 0.21(3) Uiso 0.50 1 d PD . .
H2S H 0.3161 0.0364 0.2034 0.248 Uiso 0.50 1 calc PR . .

loop_
_atom_site_aniso_label
_atom_site_aniso_U_11
_atom_site_aniso_U_22
_atom_site_aniso_U_33
_atom_site_aniso_U_23
_atom_site_aniso_U_13
_atom_site_aniso_U_12
Fe1 0.0169(7) 0.0191(7) 0.0177(7) 0.0017(6) 0.0014(6) -0.0004(6)
Fe2 0.0169(7) 0.0213(7) 0.0155(7) 0.0016(6) 0.0018(6) 0.0032(6)
Fe3 0.0186(7) 0.0190(7) 0.0163(7) 0.0014(6) 0.0013(6) -0.0006(6)
Fe4 0.0194(7) 0.0191(7) 0.0189(7) 0.0023(6) 0.0019(6) 0.0040(6)
O1 0.022(4) 0.017(3) 0.022(4) 0.009(3) -0.004(3) 0.004(3)
O2 0.021(4) 0.018(3) 0.017(3) -0.001(3) 0.002(3) -0.001(3)
O3 0.026(4) 0.021(3) 0.023(4) 0.001(3) 0.008(3) -0.004(3)
O4 0.027(4) 0.020(3) 0.019(4) -0.002(3) 0.004(3) -0.004(3)
O5 0.016(3) 0.022(3) 0.028(4) 0.003(3) 0.004(3) -0.001(3)
O6 0.028(4) 0.030(4) 0.022(4) 0.000(3) 0.000(3) 0.005(3)
O7 0.035(4) 0.017(3) 0.025(4) 0.000(3) 0.005(3) 0.006(3)
O8 0.021(4) 0.021(3) 0.017(3) -0.002(3) 0.003(3) 0.002(3)
O9 0.019(3) 0.022(4) 0.021(4) 0.002(3) -0.006(3) -0.001(3)
O10 0.028(4) 0.022(4) 0.027(4) -0.003(3) -0.002(3) -0.001(3)
O11 0.025(4) 0.020(3) 0.023(4) 0.002(3) 0.008(3) 0.004(3)
O12 0.031(4) 0.018(3) 0.023(4) -0.002(3) 0.007(3) 0.007(3)
O13 0.026(4) 0.012(3) 0.023(4) 0.002(3) -0.001(3) 0.000(3)
O14 0.019(3) 0.024(4) 0.020(3) 0.005(3) -0.002(3) 0.004(3)
O15 0.011(3) 0.025(4) 0.022(4) 0.000(3) 0.004(3) 0.001(3)
O16 0.014(3) 0.023(3) 0.017(3) 0.003(3) 0.005(3) -0.002(3)
O17 0.015(3) 0.026(3) 0.017(3) 0.000(3) 0.003(3) -0.002(3)
O18 0.014(3) 0.026(4) 0.023(4) -0.005(3) 0.005(3) 0.000(3)
C1 0.009(4) 0.023(5) 0.016(5) 0.007(4) 0.004(4) 0.001(4)
C2 0.022(5) 0.020(5) 0.016(5) 0.006(4) 0.005(4) -0.004(4)
C3 0.028(6) 0.023(5) 0.030(6) 0.002(5) 0.011(5) -0.007(4)
C4 0.031(6) 0.041(7) 0.027(6) 0.002(5) 0.012(5) 0.000(5)
C5 0.018(5) 0.034(6) 0.035(6) 0.026(5) 0.004(5) -0.008(4)
C6 0.034(6) 0.030(6) 0.037(7) -0.001(5) 0.005(5) -0.017(5)
C7 0.031(6) 0.039(7) 0.026(6) -0.003(5) 0.010(5) 0.003(5)
C8 0.021(5) 0.020(5) 0.027(6) 0.009(5) 0.006(5) 0.000(4)
C9 0.021(5) 0.040(6) 0.026(6) 0.015(5) 0.006(5) 0.003(5)
C10 0.021(6) 0.057(8) 0.027(6) 0.007(5) -0.003(5) 0.001(5)
C11 0.022(7) 0.074(9) 0.058(9) 0.009(8) -0.009(6) 0.011(6)
C12 0.047(8) 0.076(10) 0.045(8) 0.002(7) 0.010(7) 0.027(7)
C13 0.025(7) 0.087(10) 0.054(9) -0.018(8) -0.004(6) 0.021(7)
C14 0.029(6) 0.055(8) 0.042(7) -0.010(6) 0.002(6) 0.013(6)
C15 0.019(5) 0.023(5) 0.024(5) 0.000(5) 0.004(4) 0.002(4)
C16 0.020(5) 0.028(6) 0.032(6) 0.006(5) 0.002(5) 0.006(4)
C17 0.061(8) 0.024(6) 0.034(7) -0.009(5) 0.003(6) 0.012(5)
C18 0.092(11) 0.037(7) 0.054(9) -0.001(7) 0.002(8) 0.028(7)
C19 0.082(11) 0.019(6) 0.090(12) -0.003(7) 0.008(9) 0.015(7)
C20 0.087(11) 0.035(7) 0.061(9) -0.023(7) 0.017(8) 0.001(7)
C21 0.044(7) 0.031(6) 0.036(7) 0.006(5) -0.010(6) 0.012(5)
C22 0.021(5) 0.025(5) 0.015(5) -0.006(4) 0.005(4) -0.004(4)
C23 0.022(5) 0.031(6) 0.022(5) -0.009(4) 0.005(4) 0.000(4)
C24 0.031(6) 0.038(7) 0.039(7) 0.001(5) 0.002(5) -0.006(5)
C25 0.037(7) 0.050(7) 0.041(7) -0.006(6) -0.002(6) -0.020(6)
C26 0.025(7) 0.096(12) 0.044(8) -0.014(8) 0.000(6) -0.013(7)
C27 0.019(6) 0.063(9) 0.043(7) 0.002(6) -0.003(5) 0.000(6)
C28 0.024(6) 0.032(6) 0.041(7) 0.002(5) -0.001(5) 0.000(5)
C29 0.014(5) 0.020(5) 0.026(6) -0.005(4) -0.003(4) 0.002(4)
C30 0.010(5) 0.031(6) 0.020(5) -0.004(4) 0.004(4) 0.002(4)
C31 0.017(5) 0.034(6) 0.020(5) -0.001(5) 0.005(4) -0.001(4)
C32 0.019(5) 0.036(6) 0.037(6) -0.004(5) 0.002(5) -0.002(5)
C33 0.039(7) 0.042(7) 0.043(7) -0.018(6) 0.027(6) -0.002(5)
C34 0.078(10) 0.044(8) 0.053(8) 0.011(6) 0.044(8) 0.000(7)
C35 0.054(7) 0.015(5) 0.037(7) 0.000(5) 0.020(6) 0.003(5)
C36 0.026(6) 0.031(6) 0.015(5) -0.004(5) 0.003(4) -0.007(4)
C37 0.025(6) 0.023(5) 0.020(5) -0.007(4) 0.010(5) -0.007(4)
C38 0.059(8) 0.041(7) 0.038(7) 0.009(6) -0.003(7) -0.010(6)
C39 0.105(13) 0.051(8) 0.036(8) -0.005(7) -0.017(8) -0.016(8)
C40 0.085(11) 0.047(8) 0.029(7) 0.003(6) -0.009(7) 0.007(7)
C41 0.069(9) 0.053(8) 0.026(7) 0.017(6) 0.003(7) 0.000(7)
C42 0.046(7) 0.036(7) 0.031(6) 0.003(5) 0.002(6) 0.000(5)
C43 0.025(6) 0.030(6) 0.024(5) 0.014(5) -0.004(5) 0.003(4)
C44 0.032(6) 0.030(6) 0.039(7) -0.007(5) 0.008(5) -0.003(5)
C45 0.031(7) 0.044(7) 0.056(8) -0.015(6) 0.023(6) -0.001(5)
C46 0.040(7) 0.046(7) 0.053(8) -0.003(6) 0.022(6) 0.005(6)
C47 0.027(6) 0.042(7) 0.040(7) -0.002(6) 0.005(5) -0.008(5)
C48 0.021(5) 0.039(6) 0.030(6) 0.000(5) 0.009(5) -0.002(5)
C49 0.014(5) 0.023(5) 0.017(5) 0.004(4) 0.008(4) -0.003(4)
C50 0.018(5) 0.044(7) 0.035(6) 0.000(5) -0.002(5) 0.000(5)
C51 0.021(6) 0.054(8) 0.044(7) -0.001(6) 0.002(5) -0.010(5)
C52 0.017(6) 0.065(8) 0.036(7) 0.007(6) 0.007(5) 0.009(5)
C53 0.024(6) 0.054(8) 0.049(8) -0.002(6) 0.017(6) 0.006(5)
C54 0.022(6) 0.038(6) 0.043(7) -0.005(5) 0.006(5) 0.001(5)
C55 0.019(5) 0.013(5) 0.028(6) -0.003(4) 0.008(4) -0.002(4)
C56 0.024(6) 0.031(6) 0.058(8) 0.009(6) 0.004(6) -0.003(5)
C57 0.020(6) 0.052(8) 0.076(10) 0.003(7) -0.001(6) -0.006(5)
C58 0.020(6) 0.052(8) 0.069(9) -0.003(7) 0.031(6) -0.008(5)
C59 0.042(7) 0.033(6) 0.045(7) -0.003(5) 0.016(6) -0.009(5)
C60 0.025(6) 0.042(7) 0.032(6) -0.006(5) 0.003(5) 0.005(5)
C61 0.024(5) 0.030(6) 0.020(5) -0.002(4) 0.005(4) -0.003(4)
C62 0.020(5) 0.038(6) 0.032(6) 0.005(5) 0.011(5) 0.002(4)
C63 0.035(7) 0.035(7) 0.043(7) -0.009(6) 0.008(6) 0.006(5)
C64 0.033(7) 0.053(8) 0.056(8) -0.019(7) 0.018(6) -0.006(6)
C65 0.045(7) 0.041(7) 0.039(7) -0.005(6) 0.032(6) -0.006(6)
C66 0.034(6) 0.023(5) 0.028(6) 0.002(5) 0.004(5) 0.008(4)
O1S 0.043(9) 0.034(8) 0.032(9) -0.008(7) 0.013(7) 0.006(7)
Cl1 0.064(2) 0.071(2) 0.074(3) -0.009(2) 0.003(2) 0.0034(19)
Cl2 0.062(3) 0.078(3) 0.128(4) 0.025(3) 0.029(3) 0.010(2)
Cl3 0.094(3) 0.072(3) 0.101(3) 0.018(2) 0.024(3) 0.003(2)
C1S 0.059(9) 0.058(9) 0.095(13) 0.020(9) 0.019(9) -0.005(7)
Cl4 0.113(8) 0.058(5) 0.193(12) -0.013(6) 0.086(8) -0.005(5)
Cl5 0.137(9) 0.160(11) 0.228(14) -0.151(11) 0.141(10) -0.087(8)
Cl6 0.245(16) 0.137(10) 0.177(13) 0.045(9) 0.185(13) 0.055(10)

loop_
_atom_type_symbol
_atom_type_description
_atom_type_scat_dispersion_real
_atom_type_scat_dispersion_imag
_atom_type_scat_source
C C 0.0033 0.0016 'International Tables Vol C Tables 4.2.6.8 and 6.1.1.4'
H H 0.0000 0.0000 'International Tables Vol C Tables 4.2.6.8 and 6.1.1.4'
O O 0.0106 0.0060 'International Tables Vol C Tables 4.2.6.8 and 6.1.1.4'
Cl Cl 0.1484 0.1585 'International Tables Vol C Tables 4.2.6.8 and 6.1.1.4'
Fe Fe 0.3463 0.8444 'International Tables Vol C Tables 4.2.6.8 and 6.1.1.4'

loop_
_geom_angle_atom_site_label_1
_geom_angle_atom_site_label_2
_geom_angle_atom_site_label_3
_geom_angle
_geom_angle_site_symmetry_1
_geom_angle_site_symmetry_3
_geom_angle_publ_flag
O1 Fe1 O3 90.2(3) . . ?
O1 Fe1 O5 91.8(3) . . ?
O3 Fe1 O5 96.4(3) . . ?
O1 Fe1 O18 93.2(3) . 3_565 ?
O3 Fe1 O18 93.2(3) . 3_565 ?
O5 Fe1 O18 169.1(2) . 3_565 ?
O1 Fe1 O17 89.6(2) . 3_565 ?
O3 Fe1 O17 169.3(3) . 3_565 ?
O5 Fe1 O17 94.2(3) . 3_565 ?
O18 Fe1 O17 76.1(2) 3_565 3_565 ?
O1 Fe1 O14 177.3(3) . 3_565 ?
O3 Fe1 O14 88.8(3) . 3_565 ?
O5 Fe1 O14 85.9(3) . 3_565 ?
O18 Fe1 O14 89.3(3) 3_565 3_565 ?
O17 Fe1 O14 91.8(2) 3_565 3_565 ?
O4 Fe2 O1 91.7(3) . . ?
O4 Fe2 O6 95.2(3) . . ?
O1 Fe2 O6 90.2(3) . . ?
O4 Fe2 O15 94.6(3) . . ?
O1 Fe2 O15 95.3(2) . . ?
O6 Fe2 O15 168.6(3) . . ?
O4 Fe2 O16 170.2(2) . . ?
O1 Fe2 O16 93.3(3) . . ?
O6 Fe2 O16 93.2(3) . . ?
O15 Fe2 O16 76.6(2) . . ?
O4 Fe2 O7 86.9(3) . . ?
O1 Fe2 O7 174.3(3) . . ?
O6 Fe2 O7 84.4(3) . . ?
O15 Fe2 O7 90.3(3) . . ?
O16 Fe2 O7 88.8(3) . . ?
O2 Fe3 O11 92.9(3) . . ?
O2 Fe3 O9 90.3(2) . . ?
O11 Fe3 O9 93.5(3) . . ?
O2 Fe3 O16 93.1(2) . . ?
O11 Fe3 O16 93.3(3) . . ?
O9 Fe3 O16 172.3(3) . . ?
O2 Fe3 O8 176.7(3) . . ?
O11 Fe3 O8 85.5(3) . . ?
O9 Fe3 O8 87.0(2) . . ?
O16 Fe3 O8 89.9(2) . . ?
O2 Fe3 O15 91.0(3) . . ?
O11 Fe3 O15 169.1(3) . . ?
O9 Fe3 O15 96.7(3) . . ?
O16 Fe3 O15 76.3(2) . . ?
O8 Fe3 O15 91.1(3) . . ?
O12 Fe4 O2 92.7(3) . . ?
O12 Fe4 O10 96.4(3) . . ?
O2 Fe4 O10 90.3(3) . . ?
O12 Fe4 O17 165.9(3) . . ?
O2 Fe4 O17 94.5(3) . . ?
O10 Fe4 O17 95.7(3) . . ?
O12 Fe4 O13 86.1(3) . . ?
O2 Fe4 O13 175.8(3) . . ?
O10 Fe4 O13 85.9(3) . . ?
O17 Fe4 O13 87.6(3) . . ?
O12 Fe4 O18 91.2(3) . . ?
O2 Fe4 O18 92.8(2) . . ?
O10 Fe4 O18 171.6(3) . . ?
O17 Fe4 O18 76.3(2) . . ?
O13 Fe4 O18 91.2(2) . . ?
Fe2 O1 Fe1 121.9(3) . . ?
Fe3 O2 Fe4 121.4(3) . . ?
C1 O3 Fe1 133.1(6) . . ?
C1 O4 Fe2 136.9(6) . . ?
C8 O5 Fe1 134.3(6) . . ?
C8 O6 Fe2 133.2(7) . . ?
C15 O7 Fe2 130.1(6) . . ?
C15 O8 Fe3 128.9(6) . . ?
C22 O9 Fe3 137.0(6) . . ?
C22 O10 Fe4 132.7(6) . . ?
C29 O11 Fe3 134.8(6) . . ?
C29 O12 Fe4 137.9(7) . . ?
C36 O13 Fe4 130.9(6) . . ?
C36 O14 Fe1 127.6(6) . 3_565 ?
C43 O15 Fe2 127.2(6) . . ?
C43 O15 Fe3 132.3(5) . . ?
Fe2 O15 Fe3 100.4(3) . . ?
C49 O16 Fe3 132.3(5) . . ?
C49 O16 Fe2 123.0(5) . . ?
Fe3 O16 Fe2 100.4(3) . . ?
C55 O17 Fe4 123.0(5) . . ?
C55 O17 Fe1 132.6(5) . 3_565 ?
Fe4 O17 Fe1 100.4(3) . 3_565 ?
C61 O18 Fe1 133.3(6) . 3_565 ?
C61 O18 Fe4 122.4(6) . . ?
Fe1 O18 Fe4 100.8(3) 3_565 . ?
O4 C1 O3 124.4(8) . . ?
O4 C1 C2 117.0(8) . . ?
O3 C1 C2 118.6(8) . . ?
C7 C2 C3 119.0(9) . . ?
C7 C2 C1 120.5(9) . . ?
C3 C2 C1 120.4(8) . . ?
C4 C3 C2 120.5(9) . . ?
C3 C4 C5 118.0(10) . . ?
C6 C5 C4 121.4(9) . . ?
C5 C6 C7 119.6(10) . . ?
C6 C7 C2 121.4(10) . . ?
O5 C8 O6 126.0(9) . . ?
O5 C8 C9 118.9(9) . . ?
O6 C8 C9 115.1(9) . . ?
C10 C9 C14 120.2(10) . . ?
C10 C9 C8 120.3(10) . . ?
C14 C9 C8 119.4(9) . . ?
C9 C10 C11 118.8(12) . . ?
C12 C11 C10 120.3(11) . . ?
C11 C12 C13 121.1(12) . . ?
C12 C13 C14 120.9(13) . . ?
C13 C14 C9 118.5(11) . . ?
O7 C15 O8 124.6(9) . . ?
O7 C15 C16 116.7(8) . . ?
O8 C15 C16 118.7(8) . . ?
C17 C16 C21 117.3(10) . . ?
C17 C16 C15 122.6(10) . . ?
C21 C16 C15 120.0(9) . . ?
C16 C17 C18 124.1(11) . . ?
C19 C18 C17 119.4(12) . . ?
C18 C19 C20 118.9(12) . . ?
C21 C20 C19 119.6(12) . . ?
C20 C21 C16 120.6(11) . . ?
O10 C22 O9 124.4(8) . . ?
O10 C22 C23 117.7(8) . . ?
O9 C22 C23 117.8(8) . . ?
C24 C23 C28 119.6(9) . . ?
C24 C23 C22 119.7(9) . . ?
C28 C23 C22 120.7(9) . . ?
C23 C24 C25 120.1(11) . . ?
C26 C25 C24 119.2(12) . . ?
C27 C26 C25 120.8(11) . . ?
C26 C27 C28 119.4(11) . . ?
C27 C28 C23 120.8(10) . . ?
O12 C29 O11 122.5(9) . . ?
O12 C29 C30 119.8(9) . . ?
O11 C29 C30 117.7(8) . . ?
C31 C30 C35 120.2(9) . . ?
C31 C30 C29 121.7(9) . . ?
C35 C30 C29 118.1(9) . . ?
C30 C31 C32 121.4(10) . . ?
C33 C32 C31 119.8(10) . . ?
C32 C33 C34 118.6(11) . . ?
C35 C34 C33 122.3(11) . . ?
C34 C35 C30 117.7(10) . . ?
O14 C36 O13 125.3(8) . . ?
O14 C36 C37 117.6(8) . . ?
O13 C36 C37 117.2(8) . . ?
C42 C37 C38 119.4(10) . . ?
C42 C37 C36 120.9(9) . . ?
C38 C37 C36 119.6(9) . . ?
C37 C38 C39 120.6(11) . . ?
C40 C39 C38 119.2(12) . . ?
C41 C40 C39 120.1(11) . . ?
C40 C41 C42 120.5(12) . . ?
C37 C42 C41 119.9(11) . . ?
C48 C43 O15 122.0(9) . . ?
C48 C43 C44 119.1(10) . . ?
O15 C43 C44 118.9(9) . . ?
C45 C44 C43 120.2(10) . . ?
C44 C45 C46 119.6(11) . . ?
C47 C46 C45 120.8(11) . . ?
C46 C47 C48 119.8(10) . . ?
C43 C48 C47 120.5(10) . . ?
C54 C49 C50 120.3(9) . . ?
C54 C49 O16 120.0(8) . . ?
C50 C49 O16 119.6(9) . . ?
C51 C50 C49 119.2(11) . . ?
C50 C51 C52 121.1(11) . . ?
C53 C52 C51 119.7(11) . . ?
C52 C53 C54 119.6(11) . . ?
C49 C54 C53 120.0(10) . . ?
C60 C55 C56 118.7(9) . . ?
C60 C55 O17 119.6(8) . . ?
C56 C55 O17 121.6(9) . . ?
C57 C56 C55 120.7(11) . . ?
C56 C57 C58 120.0(11) . . ?
C57 C58 C59 119.6(10) . . ?
C60 C59 C58 119.2(11) . . ?
C55 C60 C59 121.4(10) . . ?
O18 C61 C66 121.4(9) . . ?
O18 C61 C62 118.0(9) . . ?
C66 C61 C62 120.5(9) . . ?
C63 C62 C61 118.3(10) . . ?
C64 C63 C62 121.9(11) . . ?
C63 C64 C65 118.7(11) . . ?
C66 C65 C64 120.9(11) . . ?
C65 C66 C61 119.6(10) . . ?
Cl2 C1S Cl3 111.6(7) . . ?
Cl2 C1S Cl1 112.2(7) . . ?
Cl3 C1S Cl1 111.4(7) . . ?
Cl4 C2S Cl6 110.4(15) . . ?
Cl4 C2S Cl5 116.9(16) . . ?
Cl6 C2S Cl5 108.6(17) . . ?

loop_
_geom_bond_atom_site_label_1
_geom_bond_atom_site_label_2
_geom_bond_distance
_geom_bond_site_symmetry_2
_geom_bond_publ_flag
Fe1 O1 1.975(6) . ?
Fe1 O3 1.995(6) . ?
Fe1 O5 2.006(6) . ?
Fe1 O18 2.006(6) 3_565 ?
Fe1 O17 2.031(6) 3_565 ?
Fe1 O14 2.050(6) 3_565 ?
Fe2 O4 1.970(7) . ?
Fe2 O1 1.971(6) . ?
Fe2 O6 1.991(6) . ?
Fe2 O15 2.005(6) . ?
Fe2 O16 2.019(6) . ?
Fe2 O7 2.032(6) . ?
Fe3 O2 1.969(6) . ?
Fe3 O11 1.985(7) . ?
Fe3 O9 1.996(6) . ?
Fe3 O16 2.013(6) . ?
Fe3 O8 2.019(6) . ?
Fe3 O15 2.026(7) . ?
Fe4 O12 1.964(7) . ?
Fe4 O2 1.976(6) . ?
Fe4 O10 2.004(7) . ?
Fe4 O17 2.009(6) . ?
Fe4 O13 2.019(6) . ?
Fe4 O18 2.022(6) . ?
O3 C1 1.264(10) . ?
O4 C1 1.257(11) . ?
O5 C8 1.240(12) . ?
O6 C8 1.276(11) . ?
O7 C15 1.267(11) . ?
O8 C15 1.275(11) . ?
O9 C22 1.263(11) . ?
O10 C22 1.262(11) . ?
O11 C29 1.272(11) . ?
O12 C29 1.265(11) . ?
O13 C36 1.272(11) . ?
O14 C36 1.261(11) . ?
O14 Fe1 2.050(6) 3_565 ?
O15 C43 1.379(12) . ?
O16 C49 1.394(10) . ?
O17 C55 1.389(11) . ?
O17 Fe1 2.031(6) 3_565 ?
O18 C61 1.375(12) . ?
O18 Fe1 2.006(6) 3_565 ?
C1 C2 1.489(12) . ?
C2 C7 1.379(13) . ?
C2 C3 1.394(14) . ?
C3 C4 1.391(14) . ?
C4 C5 1.409(14) . ?
C5 C6 1.357(15) . ?
C6 C7 1.374(15) . ?
C8 C9 1.488(13) . ?
C9 C10 1.381(14) . ?
C9 C14 1.416(15) . ?
C10 C11 1.415(15) . ?
C11 C12 1.355(18) . ?
C12 C13 1.364(17) . ?
C13 C14 1.388(15) . ?
C15 C16 1.461(13) . ?
C16 C17 1.343(14) . ?
C16 C21 1.398(15) . ?
C17 C18 1.374(15) . ?
C18 C19 1.358(19) . ?
C19 C20 1.417(19) . ?
C20 C21 1.381(15) . ?
C22 C23 1.482(13) . ?
C23 C24 1.362(14) . ?
C23 C28 1.385(13) . ?
C24 C25 1.406(14) . ?
C25 C26 1.378(17) . ?
C26 C27 1.365(17) . ?
C27 C28 1.380(14) . ?
C29 C30 1.481(13) . ?
C30 C31 1.360(13) . ?
C30 C35 1.400(14) . ?
C31 C32 1.381(14) . ?
C32 C33 1.372(15) . ?
C33 C34 1.395(16) . ?
C34 C35 1.374(16) . ?
C36 C37 1.504(13) . ?
C37 C42 1.372(14) . ?
C37 C38 1.376(14) . ?
C38 C39 1.394(16) . ?
C39 C40 1.386(18) . ?
C40 C41 1.353(17) . ?
C41 C42 1.401(15) . ?
C43 C48 1.370(14) . ?
C43 C44 1.417(15) . ?
C44 C45 1.391(15) . ?
C45 C46 1.397(16) . ?
C46 C47 1.359(16) . ?
C47 C48 1.424(15) . ?
C49 C54 1.343(14) . ?
C49 C50 1.388(13) . ?
C50 C51 1.364(15) . ?
C51 C52 1.386(16) . ?
C52 C53 1.343(16) . ?
C53 C54 1.421(15) . ?
C55 C60 1.366(14) . ?
C55 C56 1.388(13) . ?
C56 C57 1.366(16) . ?
C57 C58 1.381(17) . ?
C58 C59 1.385(16) . ?
C59 C60 1.378(15) . ?
C61 C66 1.388(14) . ?
C61 C62 1.417(14) . ?
C62 C63 1.383(15) . ?
C63 C64 1.380(17) . ?
C64 C65 1.407(16) . ?
C65 C66 1.374(15) . ?
O1S O1S 1.37(3) 3_565 ?
Cl1 C1S 1.758(11) . ?
Cl2 C1S 1.724(11) . ?
Cl3 C1S 1.734(10) . ?
Cl4 C2S 1.684(16) . ?
Cl5 C2S 1.691(16) . ?
Cl6 C2S 1.688(16) . ?

loop_
_geom_hbond_atom_site_label_D
_geom_hbond_atom_site_label_H
_geom_hbond_atom_site_label_A
_geom_hbond_distance_DH
_geom_hbond_distance_HA
_geom_hbond_distance_DA
_geom_hbond_angle_DHA
_geom_hbond_site_symmetry_A
O1 H1A O1S 0.88 2.24 3.093(16) 164.8 .
O2 H2A O1S 0.88 2.17 2.976(16) 151.8 .
O1 H1A O1S 0.88 2.13 2.969(16) 158.3 3_565
O2 H2A O1S 0.88 2.21 3.082(16) 171.7 3_565

loop_
_geom_torsion_atom_site_label_1
_geom_torsion_atom_site_label_2
_geom_torsion_atom_site_label_3
_geom_torsion_atom_site_label_4
_geom_torsion
_geom_torsion_site_symmetry_1
_geom_torsion_site_symmetry_2
_geom_torsion_site_symmetry_3
_geom_torsion_site_symmetry_4
_geom_torsion_publ_flag
O4 Fe2 O1 Fe1 43.1(4) . . . . ?
O6 Fe2 O1 Fe1 -52.0(4) . . . . ?
O15 Fe2 O1 Fe1 137.9(4) . . . . ?
O16 Fe2 O1 Fe1 -145.3(4) . . . . ?
O7 Fe2 O1 Fe1 -33(3) . . . . ?
O3 Fe1 O1 Fe2 -51.6(4) . . . . ?
O5 Fe1 O1 Fe2 44.9(4) . . . . ?
O18 Fe1 O1 Fe2 -144.8(4) 3_565 . . . ?
O17 Fe1 O1 Fe2 139.1(4) 3_565 . . . ?
O14 Fe1 O1 Fe2 17(6) 3_565 . . . ?
O11 Fe3 O2 Fe4 46.0(4) . . . . ?
O9 Fe3 O2 Fe4 -47.5(4) . . . . ?
O16 Fe3 O2 Fe4 139.5(4) . . . . ?
O8 Fe3 O2 Fe4 -14(5) . . . . ?
O15 Fe3 O2 Fe4 -144.2(4) . . . . ?
O12 Fe4 O2 Fe3 -42.1(4) . . . . ?
O10 Fe4 O2 Fe3 54.3(4) . . . . ?
O17 Fe4 O2 Fe3 150.1(3) . . . . ?
O13 Fe4 O2 Fe3 31(4) . . . . ?
O18 Fe4 O2 Fe3 -133.5(4) . . . . ?
O1 Fe1 O3 C1 33.7(8) . . . . ?
O5 Fe1 O3 C1 -58.1(8) . . . . ?
O18 Fe1 O3 C1 127.0(8) 3_565 . . . ?
O17 Fe1 O3 C1 122.8(14) 3_565 . . . ?
O14 Fe1 O3 C1 -143.8(8) 3_565 . . . ?
O1 Fe2 O4 C1 -6.2(9) . . . . ?
O6 Fe2 O4 C1 84.2(9) . . . . ?
O15 Fe2 O4 C1 -101.7(9) . . . . ?
O16 Fe2 O4 C1 -127.2(14) . . . . ?
O7 Fe2 O4 C1 168.2(9) . . . . ?
O1 Fe1 O5 C8 -5.7(9) . . . . ?
O3 Fe1 O5 C8 84.8(9) . . . . ?
O18 Fe1 O5 C8 -123.0(14) 3_565 . . . ?
O17 Fe1 O5 C8 -95.4(9) 3_565 . . . ?
O14 Fe1 O5 C8 173.1(9) 3_565 . . . ?
O4 Fe2 O6 C8 -62.5(9) . . . . ?
O1 Fe2 O6 C8 29.2(8) . . . . ?
O15 Fe2 O6 C8 148.6(12) . . . . ?
O16 Fe2 O6 C8 122.6(8) . . . . ?
O7 Fe2 O6 C8 -148.9(9) . . . . ?
O4 Fe2 O7 C15 137.3(9) . . . . ?
O1 Fe2 O7 C15 -146(3) . . . . ?
O6 Fe2 O7 C15 -127.2(9) . . . . ?
O15 Fe2 O7 C15 42.7(9) . . . . ?
O16 Fe2 O7 C15 -33.9(8) . . . . ?
O2 Fe3 O8 C15 -172(5) . . . . ?
O11 Fe3 O8 C15 127.3(8) . . . . ?
O9 Fe3 O8 C15 -138.9(8) . . . . ?
O16 Fe3 O8 C15 34.0(8) . . . . ?
O15 Fe3 O8 C15 -42.3(8) . . . . ?
O2 Fe3 O9 C22 10.3(9) . . . . ?
O11 Fe3 O9 C22 -82.6(9) . . . . ?
O16 Fe3 O9 C22 125.9(18) . . . . ?
O8 Fe3 O9 C22 -167.9(9) . . . . ?
O15 Fe3 O9 C22 101.4(9) . . . . ?
O12 Fe4 O10 C22 62.0(9) . . . . ?
O2 Fe4 O10 C22 -30.7(9) . . . . ?
O17 Fe4 O10 C22 -125.2(8) . . . . ?
O13 Fe4 O10 C22 147.6(9) . . . . ?
O18 Fe4 O10 C22 -142.6(17) . . . . ?
O2 Fe3 O11 C29 -22.4(8) . . . . ?
O9 Fe3 O11 C29 68.1(8) . . . . ?
O16 Fe3 O11 C29 -115.6(8) . . . . ?
O8 Fe3 O11 C29 154.8(8) . . . . ?
O15 Fe3 O11 C29 -133.2(13) . . . . ?
O2 Fe4 O12 C29 9.9(9) . . . . ?
O10 Fe4 O12 C29 -80.7(9) . . . . ?
O17 Fe4 O12 C29 130.2(11) . . . . ?
O13 Fe4 O12 C29 -166.1(9) . . . . ?
O18 Fe4 O12 C29 102.8(9) . . . . ?
O12 Fe4 O13 C36 -120.4(8) . . . . ?
O2 Fe4 O13 C36 167(4) . . . . ?
O10 Fe4 O13 C36 142.9(9) . . . . ?
O17 Fe4 O13 C36 47.0(8) . . . . ?
O18 Fe4 O13 C36 -29.2(8) . . . . ?
O4 Fe2 O15 C43 20.2(7) . . . . ?
O1 Fe2 O15 C43 -72.0(7) . . . . ?
O6 Fe2 O15 C43 169.1(12) . . . . ?
O16 Fe2 O15 C43 -164.1(8) . . . . ?
O7 Fe2 O15 C43 107.1(7) . . . . ?
O4 Fe2 O15 Fe3 -156.6(3) . . . . ?
O1 Fe2 O15 Fe3 111.2(3) . . . . ?
O6 Fe2 O15 Fe3 -7.7(15) . . . . ?
O16 Fe2 O15 Fe3 19.1(2) . . . . ?
O7 Fe2 O15 Fe3 -69.7(3) . . . . ?
O2 Fe3 O15 C43 71.4(8) . . . . ?
O11 Fe3 O15 C43 -177.6(12) . . . . ?
O9 Fe3 O15 C43 -19.0(8) . . . . ?
O16 Fe3 O15 C43 164.3(8) . . . . ?
O8 Fe3 O15 C43 -106.1(8) . . . . ?
O2 Fe3 O15 Fe2 -112.1(3) . . . . ?
O11 Fe3 O15 Fe2 -1.1(15) . . . . ?
O9 Fe3 O15 Fe2 157.5(3) . . . . ?
O16 Fe3 O15 Fe2 -19.1(2) . . . . ?
O8 Fe3 O15 Fe2 70.5(3) . . . . ?
O2 Fe3 O16 C49 -94.3(7) . . . . ?
O11 Fe3 O16 C49 -1.3(7) . . . . ?
O9 Fe3 O16 C49 150.2(18) . . . . ?
O8 Fe3 O16 C49 84.2(7) . . . . ?
O15 Fe3 O16 C49 175.4(7) . . . . ?
O2 Fe3 O16 Fe2 109.3(3) . . . . ?
O11 Fe3 O16 Fe2 -157.6(3) . . . . ?
O9 Fe3 O16 Fe2 -6(2) . . . . ?
O8 Fe3 O16 Fe2 -72.1(3) . . . . ?
O15 Fe3 O16 Fe2 19.0(2) . . . . ?
O4 Fe2 O16 C49 -152.3(14) . . . . ?
O1 Fe2 O16 C49 86.8(6) . . . . ?
O6 Fe2 O16 C49 -3.6(6) . . . . ?
O15 Fe2 O16 C49 -178.5(7) . . . . ?
O7 Fe2 O16 C49 -87.9(6) . . . . ?
O4 Fe2 O16 Fe3 7.0(16) . . . . ?
O1 Fe2 O16 Fe3 -113.9(3) . . . . ?
O6 Fe2 O16 Fe3 155.7(3) . . . . ?
O15 Fe2 O16 Fe3 -19.2(2) . . . . ?
O7 Fe2 O16 Fe3 71.4(3) . . . . ?
O12 Fe4 O17 C55 150.9(10) . . . . ?
O2 Fe4 O17 C55 -89.1(7) . . . . ?
O10 Fe4 O17 C55 1.7(7) . . . . ?
O13 Fe4 O17 C55 87.3(7) . . . . ?
O18 Fe4 O17 C55 179.1(7) . . . . ?
O12 Fe4 O17 Fe1 -9.0(12) . . . 3_565 ?
O2 Fe4 O17 Fe1 111.0(3) . . . 3_565 ?
O10 Fe4 O17 Fe1 -158.2(3) . . . 3_565 ?
O13 Fe4 O17 Fe1 -72.6(3) . . . 3_565 ?
O18 Fe4 O17 Fe1 19.2(2) . . . 3_565 ?
O12 Fe4 O18 C61 -7.3(7) . . . . ?
O2 Fe4 O18 C61 85.4(7) . . . . ?
O10 Fe4 O18 C61 -162.8(17) . . . . ?
O17 Fe4 O18 C61 179.3(7) . . . . ?
O13 Fe4 O18 C61 -93.5(7) . . . . ?
O12 Fe4 O18 Fe1 153.9(3) . . . 3_565 ?
O2 Fe4 O18 Fe1 -113.4(3) . . . 3_565 ?
O10 Fe4 O18 Fe1 -2(2) . . . 3_565 ?
O17 Fe4 O18 Fe1 -19.5(3) . . . 3_565 ?
O13 Fe4 O18 Fe1 67.8(3) . . . 3_565 ?
Fe2 O4 C1 O3 -13.0(14) . . . . ?
Fe2 O4 C1 C2 164.2(6) . . . . ?
Fe1 O3 C1 O4 -5.6(13) . . . . ?
Fe1 O3 C1 C2 177.3(6) . . . . ?
O4 C1 C2 C7 15.7(13) . . . . ?
O3 C1 C2 C7 -167.0(8) . . . . ?
O4 C1 C2 C3 -166.6(8) . . . . ?
O3 C1 C2 C3 10.7(13) . . . . ?
C7 C2 C3 C4 0.1(14) . . . . ?
C1 C2 C3 C4 -177.7(9) . . . . ?
C2 C3 C4 C5 0.7(15) . . . . ?
C3 C4 C5 C6 -0.9(15) . . . . ?
C4 C5 C6 C7 0.4(16) . . . . ?
C5 C6 C7 C2 0.4(16) . . . . ?
C3 C2 C7 C6 -0.7(15) . . . . ?
C1 C2 C7 C6 177.1(9) . . . . ?
Fe1 O5 C8 O6 -18.2(15) . . . . ?
Fe1 O5 C8 C9 164.3(6) . . . . ?
Fe2 O6 C8 O5 2.4(15) . . . . ?
Fe2 O6 C8 C9 -180.0(6) . . . . ?
O5 C8 C9 C10 7.2(14) . . . . ?
O6 C8 C9 C10 -170.6(9) . . . . ?
O5 C8 C9 C14 -175.1(10) . . . . ?
O6 C8 C9 C14 7.1(14) . . . . ?
C14 C9 C10 C11 2.9(17) . . . . ?
C8 C9 C10 C11 -179.4(10) . . . . ?
C9 C10 C11 C12 -2.6(19) . . . . ?
C10 C11 C12 C13 2(2) . . . . ?
C11 C12 C13 C14 -1(2) . . . . ?
C12 C13 C14 C9 2(2) . . . . ?
C10 C9 C14 C13 -2.4(18) . . . . ?
C8 C9 C14 C13 179.9(11) . . . . ?
Fe2 O7 C15 O8 -9.5(15) . . . . ?
Fe2 O7 C15 C16 172.4(6) . . . . ?
Fe3 O8 C15 O7 9.5(14) . . . . ?
Fe3 O8 C15 C16 -172.5(6) . . . . ?
O7 C15 C16 C17 -1.4(16) . . . . ?
O8 C15 C16 C17 -179.6(10) . . . . ?
O7 C15 C16 C21 -177.0(10) . . . . ?
O8 C15 C16 C21 4.9(15) . . . . ?
C21 C16 C17 C18 -0.1(19) . . . . ?
C15 C16 C17 C18 -175.8(13) . . . . ?
C16 C17 C18 C19 -2(2) . . . . ?
C17 C18 C19 C20 3(2) . . . . ?
C18 C19 C20 C21 -2(2) . . . . ?
C19 C20 C21 C16 -1(2) . . . . ?
C17 C16 C21 C20 1.6(18) . . . . ?
C15 C16 C21 C20 177.4(11) . . . . ?
Fe4 O10 C22 O9 1.2(15) . . . . ?
Fe4 O10 C22 C23 -176.7(6) . . . . ?
Fe3 O9 C22 O10 12.7(15) . . . . ?
Fe3 O9 C22 C23 -169.5(6) . . . . ?
O10 C22 C23 C24 168.5(10) . . . . ?
O9 C22 C23 C24 -9.5(14) . . . . ?
O10 C22 C23 C28 -11.0(14) . . . . ?
O9 C22 C23 C28 171.1(9) . . . . ?
C28 C23 C24 C25 0.5(17) . . . . ?
C22 C23 C24 C25 -179.0(10) . . . . ?
C23 C24 C25 C26 -2.1(18) . . . . ?
C24 C25 C26 C27 1.7(19) . . . . ?
C25 C26 C27 C28 0(2) . . . . ?
C26 C27 C28 C23 -1.9(18) . . . . ?
C24 C23 C28 C27 1.5(17) . . . . ?
C22 C23 C28 C27 -179.1(10) . . . . ?
Fe4 O12 C29 O11 13.7(14) . . . . ?
Fe4 O12 C29 C30 -167.5(6) . . . . ?
Fe3 O11 C29 O12 -5.2(14) . . . . ?
Fe3 O11 C29 C30 176.0(6) . . . . ?
O12 C29 C30 C31 -168.3(8) . . . . ?
O11 C29 C30 C31 10.6(13) . . . . ?
O12 C29 C30 C35 12.3(13) . . . . ?
O11 C29 C30 C35 -168.9(9) . . . . ?
C35 C30 C31 C32 -1.6(14) . . . . ?
C29 C30 C31 C32 178.9(8) . . . . ?
C30 C31 C32 C33 2.8(14) . . . . ?
C31 C32 C33 C34 -1.6(16) . . . . ?
C32 C33 C34 C35 -0.6(19) . . . . ?
C33 C34 C35 C30 1.7(18) . . . . ?
C31 C30 C35 C34 -0.6(15) . . . . ?
C29 C30 C35 C34 178.9(10) . . . . ?
Fe1 O14 C36 O13 -3.0(14) 3_565 . . . ?
Fe1 O14 C36 C37 175.6(6) 3_565 . . . ?
Fe4 O13 C36 O14 -6.4(15) . . . . ?
Fe4 O13 C36 C37 175.0(6) . . . . ?
O14 C36 C37 C42 25.6(15) . . . . ?
O13 C36 C37 C42 -155.7(10) . . . . ?
O14 C36 C37 C38 -156.9(10) . . . . ?
O13 C36 C37 C38 21.8(15) . . . . ?
C42 C37 C38 C39 -2.5(19) . . . . ?
C36 C37 C38 C39 180.0(12) . . . . ?
C37 C38 C39 C40 5(2) . . . . ?
C38 C39 C40 C41 -4(2) . . . . ?
C39 C40 C41 C42 1(2) . . . . ?
C38 C37 C42 C41 -0.7(18) . . . . ?
C36 C37 C42 C41 176.8(11) . . . . ?
C40 C41 C42 C37 1(2) . . . . ?
Fe2 O15 C43 C48 -127.9(8) . . . . ?
Fe3 O15 C43 C48 47.8(13) . . . . ?
Fe2 O15 C43 C44 52.6(11) . . . . ?
Fe3 O15 C43 C44 -131.7(8) . . . . ?
C48 C43 C44 C45 2.1(15) . . . . ?
O15 C43 C44 C45 -178.3(9) . . . . ?
C43 C44 C45 C46 -0.5(17) . . . . ?
C44 C45 C46 C47 -0.8(19) . . . . ?
C45 C46 C47 C48 0.4(18) . . . . ?
O15 C43 C48 C47 177.9(9) . . . . ?
C44 C43 C48 C47 -2.6(15) . . . . ?
C46 C47 C48 C43 1.4(17) . . . . ?
Fe3 O16 C49 C54 -45.3(12) . . . . ?
Fe2 O16 C49 C54 106.7(9) . . . . ?
Fe3 O16 C49 C50 139.1(8) . . . . ?
Fe2 O16 C49 C50 -68.9(10) . . . . ?
C54 C49 C50 C51 2.7(16) . . . . ?
O16 C49 C50 C51 178.3(9) . . . . ?
C49 C50 C51 C52 0.1(17) . . . . ?
C50 C51 C52 C53 -0.5(18) . . . . ?
C51 C52 C53 C54 -1.6(18) . . . . ?
C50 C49 C54 C53 -4.9(16) . . . . ?
O16 C49 C54 C53 179.6(9) . . . . ?
C52 C53 C54 C49 4.4(17) . . . . ?
Fe4 O17 C55 C60 70.4(10) . . . . ?
Fe1 O17 C55 C60 -136.9(8) 3_565 . . . ?
Fe4 O17 C55 C56 -106.7(9) . . . . ?
Fe1 O17 C55 C56 46.0(13) 3_565 . . . ?
C60 C55 C56 C57 0.5(16) . . . . ?
O17 C55 C56 C57 177.7(10) . . . . ?
C55 C56 C57 C58 3.4(19) . . . . ?
C56 C57 C58 C59 -6.7(19) . . . . ?
C57 C58 C59 C60 6.1(18) . . . . ?
C56 C55 C60 C59 -1.1(15) . . . . ?
O17 C55 C60 C59 -178.3(9) . . . . ?
C58 C59 C60 C55 -2.2(17) . . . . ?
Fe1 O18 C61 C66 -45.4(13) 3_565 . . . ?
Fe4 O18 C61 C66 108.8(9) . . . . ?
Fe1 O18 C61 C62 136.6(8) 3_565 . . . ?
Fe4 O18 C61 C62 -69.1(10) . . . . ?
O18 C61 C62 C63 179.3(9) . . . . ?
C66 C61 C62 C63 1.3(15) . . . . ?
C61 C62 C63 C64 -1.4(16) . . . . ?
C62 C63 C64 C65 3.2(17) . . . . ?
C63 C64 C65 C66 -5.0(17) . . . . ?
C64 C65 C66 C61 5.0(16) . . . . ?
O18 C61 C66 C65 179.0(9) . . . . ?
C62 C61 C66 C65 -3.1(15) . . . . ?
